data_9001695
loop_
_publ_author_name
'Millard, R. L.'
'Peterson, R. C.'
'Hunter, B. K.'

_publ_section_title
;Study of the cubic to tetragonal transition in Mg2TiO4 and Zn2TiO4 spinels by
 17O MAS NMR and Rietveld refinement of X-ray diffraction data Sample: RLM510,
 Mg2TiO4
;
_journal_name_full 'American Mineralogist'
_journal_page_first 885
_journal_page_last 896
_journal_volume 80
_journal_year 1995
_chemical_formula_sum 'Mg2 O4 Ti'
_chemical_name_mineral Qandilite
_space_group_IT_number 91
_symmetry_space_group_name_Hall 'P 4w 2c'
_symmetry_space_group_name_H-M 'P 41 2 2'
_cell_angle_alpha 90
_cell_angle_beta 90
_cell_angle_gamma 90
_cell_length_a 6.00689
_cell_length_b 6.00689
_cell_length_c 8.41547
_cell_formula_units_Z 4
_cell_volume 303.653
_database_code_amcsd 0001751
_exptl_crystal_density_diffrn 3.511
_cod_original_formula_sum 'Mg2 Ti O4'
_cod_database_code 9001695

loop_
_space_group_symop_operation_xyz
x,y,z
y,x,3/4-z
-y,x,1/4+z
-x,y,-z
-x,-y,1/2+z
-y,-x,1/4-z
y,-x,3/4+z
x,-y,1/2-z

loop_
_atom_site_label
_atom_site_fract_x
_atom_site_fract_y
_atom_site_fract_z
_atom_site_occupancy
_atom_site_U_iso_or_equiv
Mg 0.25290 0.25290 0.37500 1.00000 0.00241
Ti1 0.00000 0.23850 0.00000 0.08700 0.00367
Mg1 0.00000 0.23850 0.00000 0.91300 0.00367
Ti2 0.50000 0.24700 0.00000 0.91300 0.00367
Mg2 0.50000 0.24700 0.00000 0.08700 0.00367
O1 -0.02520 0.73050 0.25000 1.00000 0.00051
O2 0.51310 0.26380 0.23070 1.00000 0.00051

loop_
_cod_related_entry_id
_cod_related_entry_database
_cod_related_entry_code
1 AMCSD 0001751
